data_7038599
loop_
_publ_author_name
'Dannenbauer, N.'
'Matthes, P. R.'
'M\"uller-Buschbaum, K'

_publ_section_title
;
 Luminescent coordination polymers for the VIS and NIR range constituting
 LnCl3 and 1,2-bis(4-pyridyl)ethane.
;
_journal_issue 15
_journal_name_full 'Dalton transactions (Cambridge, England : 2003)'
_journal_page_first 6529
_journal_page_last 6540
_journal_paper_doi 10.1039/c6dt00152a
_journal_volume 45
_journal_year 2016
_chemical_formula_moiety 'C15 H15 Cl3 La N4 S3'
_chemical_formula_sum 'C15 H15 Cl3 La N4 S3'
_chemical_formula_weight 593.18
_space_group_crystal_system triclinic
_space_group_IT_number 2
_space_group_name_Hall '-P 1'
_space_group_name_H-M_alt 'P -1'
_symmetry_Int_Tables_number 2
_symmetry_space_group_name_Hall '-P 1'
_symmetry_space_group_name_H-M 'P -1'
_audit_creation_date 2016-02-21
_audit_creation_method
;
Olex2 1.2
(compiled 2014.07.22 svn.r2960 for OlexSys, GUI svn.r4862)
;
_audit_update_record
;
2016-02-22 deposited with the CCDC.
2016-02-25 downloaded from the CCDC.
;
_cell_angle_alpha 77.92(3)
_cell_angle_beta 79.77(3)
_cell_angle_gamma 79.08(3)
_cell_formula_units_Z 2
_cell_length_a 9.1981(18)
_cell_length_b 9.7269(19)
_cell_length_c 12.425(3)
_cell_measurement_reflns_used 9915
_cell_measurement_temperature 100
_cell_measurement_theta_max 28.491
_cell_measurement_theta_min 2.180
_cell_volume 1056.3(4)
_computing_cell_refinement 'SAINT v7.53A (Bruker, 2008)'
_computing_data_reduction 'SAINT v7.53A (Bruker, 2008)'
_computing_molecular_graphics 'Olex2 (Dolomanov et al., 2009)'
_computing_publication_material 'Olex2 (Dolomanov et al., 2009)'
_computing_structure_refinement 'olex2.refine (Bourhis et al., 2013)'
_diffrn_ambient_temperature 100
_diffrn_measured_fraction_theta_full 0.9822
_diffrn_measured_fraction_theta_max 0.9822
_diffrn_measurement_device_type 'Bruker APEX-II CCD'
_diffrn_measurement_method '\w scans'
_diffrn_radiation_monochromator graphite
_diffrn_radiation_type 'Mo K\a'
_diffrn_radiation_wavelength 0.71073
_diffrn_reflns_av_R_equivalents 0.0311
_diffrn_reflns_av_unetI/netI 0.0333
_diffrn_reflns_limit_h_max 12
_diffrn_reflns_limit_h_min -12
_diffrn_reflns_limit_k_max 12
_diffrn_reflns_limit_k_min -12
_diffrn_reflns_limit_l_max 16
_diffrn_reflns_limit_l_min -16
_diffrn_reflns_number 15684
_diffrn_reflns_theta_full 28.3846
_diffrn_reflns_theta_max 28.38
_diffrn_reflns_theta_min 1.69
_diffrn_standards_number 0
_exptl_absorpt_coefficient_mu 2.708
_exptl_absorpt_correction_T_max 0.7457
_exptl_absorpt_correction_T_min 0.5231
_exptl_absorpt_correction_type multi-scan
_exptl_absorpt_process_details
;
SADABS-2008/1 (Bruker,2008) was used for absorption correction.
wR2(int) was 0.1283 before and 0.0408 after correction.
The Ratio of minimum to maximum transmission is 0.7015.
The \l/2 correction factor is 0.0015.
;
_exptl_crystal_colour 'clear light colourless'
_exptl_crystal_colour_lustre clear
_exptl_crystal_colour_modifier light
_exptl_crystal_colour_primary colourless
_exptl_crystal_density_diffrn 1.8649
_exptl_crystal_description block
_exptl_crystal_F_000 579.9122
_exptl_crystal_size_max 0.432
_exptl_crystal_size_mid 0.204
_exptl_crystal_size_min 0.137
_refine_diff_density_max 1.0365
_refine_diff_density_min -0.5175
_refine_diff_density_rms 0.1169
_refine_ls_d_res_high 0.7475
_refine_ls_d_res_low 12.0241
_refine_ls_goodness_of_fit_ref 1.0278
_refine_ls_hydrogen_treatment constr
_refine_ls_matrix_type full
_refine_ls_number_constraints 53
_refine_ls_number_parameters 238
_refine_ls_number_reflns 5201
_refine_ls_number_restraints 0
_refine_ls_restrained_S_all 1.0278
_refine_ls_R_factor_all 0.0252
_refine_ls_R_factor_gt 0.0230
_refine_ls_shift/su_max 0.0000
_refine_ls_shift/su_mean 0.0000
_refine_ls_structure_factor_coef Fsqd
_refine_ls_weighting_details 'w=1/[\s^2^(Fo^2^)+(0.0326P)^2^+0.1905P] where P=(Fo^2^+2Fc^2^)/3'
_refine_ls_weighting_scheme calc
_refine_ls_wR_factor_gt 0.0560
_refine_ls_wR_factor_ref 0.0573
_reflns_Friedel_coverage 0.0
_reflns_limit_h_max 12
_reflns_limit_h_min -11
_reflns_limit_k_max 12
_reflns_limit_k_min -12
_reflns_limit_l_max 16
_reflns_limit_l_min 0
_reflns_number_gt 4882
_reflns_number_total 5201
_reflns_threshold_expression I>=2u(I)
_cod_data_source_file c6dt00152a2.cif
_cod_data_source_block TEST
_cod_depositor_comments 'Adding full bibliography for 7038597--7038603.cif.'
_cod_database_code 7038599
_olex2_refinement_description
;
1. Fixed Uiso
 At 1.2 times of:
  All C(H) groups, All C(H,H) groups
2. Shared sites
{C5, S2A}
{S2, C5A}
{S3, C8A}
{C8, S3A}
3. Uiso/Uaniso restraints and constraints
Uanis(C5) = Uanis(S2A)
Uanis(S2) = Uanis(C5A)
Uanis(S3) = Uanis(C8A)
Uanis(C8) = Uanis(S3A)
4. Others
 Sof(S2A)=Sof(H6a)=1-FVAR(1)
 Sof(C5)=Sof(H6)=Sof(H2)=FVAR(1)
 Sof(C5A)=Sof(H5A)=Sof(H4)=1-FVAR(2)
 Sof(S2)=Sof(H5)=FVAR(2)
 Sof(C8A)=Sof(H8A)=Sof(H7)=1-FVAR(3)
 Sof(S3)=Sof(H32)=FVAR(3)
 Sof(S3A)=Sof(H9)=1-FVAR(4)
 Sof(C8)=Sof(H36)=Sof(H24)=FVAR(4)
5.a Secondary CH2 refined with riding coordinates:
 C15(H15b,H15a)
5.b Aromatic/amide H refined with riding coordinates:
 C3(H3), C2(H2a), C1(H1), C14(H14), C13(H13), C11(H11), C10(H10), C5A(H5A),
 C8A(H8A), C7(H32), C7(H7), C9(H36), C9(H9), C6(H6), C6(H6a), C4(H5), C4(H4),
 C8(H24), C5(H2)
;
_olex2_submission_special_instructions 'No special instructions were received'

loop_
_space_group_symop_id
_space_group_symop_operation_xyz
1 x,y,z
2 -x,-y,-z

loop_
_atom_site_label
_atom_site_type_symbol
_atom_site_fract_x
_atom_site_fract_y
_atom_site_fract_z
_atom_site_U_iso_or_equiv
_atom_site_adp_type
_atom_site_occupancy
_atom_site_refinement_flags_posn
_atom_site_disorder_group
La1 La 0.406540(12) 0.877553(11) 0.171078(8) 0.01103(5) Uani 1.000000 . .
Cl1 Cl 0.59461(5) 0.64936(6) 0.08452(4) 0.01612(10) Uani 1.000000 . .
Cl2 Cl 0.33767(5) 0.98918(5) -0.04990(4) 0.01533(10) Uani 1.000000 . .
Cl3 Cl 0.26449(6) 0.78261(6) 0.38756(4) 0.01843(11) Uani 1.000000 . .
S1 S 0.11029(6) 0.50563(7) 0.09894(5) 0.02418(13) Uani 1.000000 . .
S3 S 0.49421(8) 1.33629(7) 0.28336(5) 0.0238(2) Uani 0.930(4) . 1
N1 N 0.2155(2) 0.7128(2) 0.13803(14) 0.0161(4) Uani 1.000000 . .
N4 N 0.62547(19) 0.77718(19) 0.30449(14) 0.0141(3) Uani 1.000000 . .
N3 N 0.4264(2) 1.1014(2) 0.26290(14) 0.0156(4) Uani 1.000000 . .
C2 C -0.0142(3) 0.6422(3) 0.14752(19) 0.0227(5) Uani 1.000000 . .
C10 C 0.7302(2) 0.8429(2) 0.32718(16) 0.0146(4) Uani 1.000000 . .
C11 C 0.8336(2) 0.7756(2) 0.39883(17) 0.0165(4) Uani 1.000000 . .
C8 C 0.4799(2) 1.2126(2) 0.39897(16) 0.0299(8) Uani 0.913(5) . 1
C14 C 0.6258(2) 0.6399(2) 0.35361(17) 0.0155(4) Uani 1.000000 . .
C1 C 0.2548(2) 0.5916(2) 0.10223(18) 0.0192(4) Uani 1.000000 . .
C3 C 0.0614(3) 0.7414(3) 0.16297(18) 0.0212(5) Uani 1.000000 . .
C7 C 0.4529(3) 1.2263(2) 0.20652(18) 0.0203(5) Uani 1.000000 . .
C13 C 0.7249(2) 0.5656(2) 0.42510(17) 0.0172(4) Uani 1.000000 . .
C12 C 0.8320(2) 0.6343(2) 0.44977(16) 0.0166(4) Uani 1.000000 . .
C9 C 0.4391(2) 1.0916(2) 0.37334(17) 0.0170(4) Uani 1.000000 . .
N2 N 0.1325(2) 1.0624(2) 0.19668(15) 0.0186(4) Uani 1.000000 . .
C15 C 0.9420(2) 0.5552(3) 0.52714(18) 0.0201(5) Uani 1.000000 . .
C4 C 0.0465(3) 1.1229(3) 0.11973(19) 0.0226(5) Uani 1.000000 . .
C6 C 0.0632(3) 1.0954(3) 0.29775(19) 0.0236(5) Uani 1.000000 . .
S2 S -0.11787(8) 1.21985(8) 0.16537(6) 0.0266(3) Uani 0.834(4) . 1
C5 C -0.0848(2) 1.1884(2) 0.29510(15) 0.0355(7) Uani 0.829(5) . 1
H3 H 0.0118(3) 0.8255(3) 0.18933(18) 0.0254(6) Uiso 1.000000 R .
H2a H -0.1199(3) 0.6472(3) 0.16138(19) 0.0272(6) Uiso 1.000000 R .
H1 H 0.3563(2) 0.5543(2) 0.07973(18) 0.0230(5) Uiso 1.000000 R .
H14 H 0.5536(2) 0.5912(2) 0.33825(17) 0.0186(5) Uiso 1.000000 R .
H13 H 0.7203(2) 0.4687(2) 0.45721(17) 0.0206(5) Uiso 1.000000 R .
H11 H 0.9049(2) 0.8263(2) 0.41276(17) 0.0199(5) Uiso 1.000000 R .
H10 H 0.7337(2) 0.9394(2) 0.29280(16) 0.0175(5) Uiso 1.000000 R .
H15b H 0.9940(2) 0.6241(3) 0.54773(18) 0.0242(5) Uiso 1.000000 R .
H15a H 0.8871(2) 0.5065(3) 0.59607(18) 0.0242(5) Uiso 1.000000 R .
S2A S -0.0848(2) 1.1884(2) 0.29510(15) 0.0355(7) Uani 0.171(5) . 2
C5A C -0.11787(8) 1.21985(8) 0.16537(6) 0.0266(3) Uani 0.166(4) . 2
C8A C 0.49421(8) 1.33629(7) 0.28336(5) 0.0238(2) Uani 0.070(4) . 2
S3A S 0.4799(2) 1.2126(2) 0.39897(16) 0.0299(8) Uani 0.087(5) . 2
H5A H -0.19924(8) 1.27286(8) 0.12936(6) 0.0319(3) Uiso 0.166(4) R 2
H8A H 0.51651(8) 1.43055(7) 0.26695(5) 0.0286(3) Uiso 0.070(4) R 2
H32 H 0.4493(3) 1.2533(2) 0.12889(18) 0.0243(5) Uiso 0.930(4) R 1
H7 H 0.4493(3) 1.2533(2) 0.12889(18) 0.0243(5) Uiso 0.070(4) R 2
H36 H 0.4217(2) 1.0098(2) 0.42791(17) 0.0204(5) Uiso 0.913(5) R 1
H9 H 0.4217(2) 1.0098(2) 0.42791(17) 0.0204(5) Uiso 0.087(5) R 2
H6 H 0.1067(3) 1.0614(3) 0.36415(19) 0.0283(6) Uiso 0.829(5) R 1
H6a H 0.1067(3) 1.0614(3) 0.36415(19) 0.0283(6) Uiso 0.171(5) R 2
H5 H 0.0748(3) 1.1128(3) 0.04410(19) 0.0271(6) Uiso 0.834(4) R 1
H4 H 0.0748(3) 1.1128(3) 0.04410(19) 0.0271(6) Uiso 0.166(4) R 2
H24 H 0.4966(2) 1.2222(2) 0.47017(16) 0.0359(10) Uiso 0.913(5) R 1
H2 H -0.1479(2) 1.2230(2) 0.35618(15) 0.0426(9) Uiso 0.829(5) R 1

loop_
_atom_site_aniso_label
_atom_site_aniso_U_11
_atom_site_aniso_U_22
_atom_site_aniso_U_33
_atom_site_aniso_U_12
_atom_site_aniso_U_13
_atom_site_aniso_U_23
La1 0.01144(7) 0.01206(8) 0.00982(7) -0.00227(5) -0.00243(4) -0.00140(4)
Cl1 0.0146(2) 0.0180(3) 0.0166(2) -0.00113(19) -0.00276(18) -0.00585(18)
Cl2 0.0150(2) 0.0192(3) 0.0124(2) -0.00570(19) -0.00398(17) 0.00019(18)
Cl3 0.0176(2) 0.0216(3) 0.0140(2) -0.0046(2) -0.00100(18) 0.00146(19)
S1 0.0189(3) 0.0237(3) 0.0351(3) -0.0069(2) -0.0059(2) -0.0119(2)
S3 0.0367(4) 0.0168(4) 0.0196(3) -0.0091(3) -0.0027(3) -0.0039(2)
N1 0.0158(9) 0.0182(10) 0.0148(8) -0.0049(7) -0.0018(7) -0.0028(7)
N4 0.0134(8) 0.0157(9) 0.0127(8) -0.0016(7) -0.0029(6) -0.0014(6)
N3 0.0165(9) 0.0165(10) 0.0142(8) -0.0016(7) -0.0031(7) -0.0041(7)
C2 0.0153(10) 0.0284(14) 0.0251(11) -0.0062(9) 0.0010(9) -0.0074(9)
C10 0.0151(10) 0.0160(11) 0.0124(9) -0.0031(8) -0.0010(7) -0.0023(7)
C11 0.0139(10) 0.0212(12) 0.0159(10) -0.0038(8) -0.0033(8) -0.0043(8)
C8 0.0327(13) 0.0366(14) 0.0185(11) 0.0062(9) -0.0064(8) -0.0088(8)
C14 0.0162(10) 0.0144(11) 0.0171(10) -0.0021(8) -0.0042(8) -0.0042(8)
C1 0.0144(10) 0.0198(12) 0.0260(11) -0.0037(8) -0.0068(9) -0.0058(9)
C3 0.0177(11) 0.0236(13) 0.0221(11) -0.0054(9) 0.0042(9) -0.0080(9)
C7 0.0285(12) 0.0190(12) 0.0137(10) -0.0020(9) -0.0042(9) -0.0045(8)
C13 0.0184(10) 0.0152(11) 0.0168(10) 0.0003(8) -0.0036(8) -0.0017(8)
C12 0.0138(10) 0.0221(12) 0.0124(9) 0.0023(8) -0.0022(8) -0.0038(8)
C9 0.0201(11) 0.0172(11) 0.0129(9) -0.0020(8) -0.0025(8) -0.0016(8)
N2 0.0179(9) 0.0175(10) 0.0210(9) -0.0005(7) -0.0046(7) -0.0050(7)
C15 0.0185(11) 0.0242(13) 0.0178(10) 0.0029(9) -0.0091(9) -0.0040(9)
C4 0.0212(11) 0.0230(13) 0.0223(11) 0.0001(9) -0.0044(9) -0.0033(9)
C6 0.0243(12) 0.0238(13) 0.0240(11) 0.0016(10) -0.0072(9) -0.0092(9)
S2 0.0187(4) 0.0263(4) 0.0340(4) -0.0001(3) -0.0092(3) -0.0025(3)
C5 0.0362(12) 0.0425(13) 0.0329(11) -0.0163(9) 0.0041(8) -0.0166(8)
S2A 0.0362(12) 0.0425(13) 0.0329(11) -0.0163(9) 0.0041(8) -0.0166(8)
C5A 0.0187(4) 0.0263(4) 0.0340(4) -0.0001(3) -0.0092(3) -0.0025(3)
C8A 0.0367(4) 0.0168(4) 0.0196(3) -0.0091(3) -0.0027(3) -0.0039(2)
S3A 0.0327(13) 0.0366(14) 0.0185(11) 0.0062(9) -0.0064(8) -0.0088(8)

loop_
_atom_type_symbol
_atom_type_scat_dispersion_real
_atom_type_scat_dispersion_imag
_atom_type_scat_Cromer_Mann_a1
_atom_type_scat_Cromer_Mann_a2
_atom_type_scat_Cromer_Mann_a3
_atom_type_scat_Cromer_Mann_a4
_atom_type_scat_Cromer_Mann_b1
_atom_type_scat_Cromer_Mann_b2
_atom_type_scat_Cromer_Mann_b3
_atom_type_scat_Cromer_Mann_b4
_atom_type_scat_Cromer_Mann_c
_atom_type_scat_source
_atom_type_scat_dispersion_source
C 0.00347 0.00161 2.31000 1.02000 1.58860 0.86500 20.84390 10.20750 0.56870 51.65120 0.215599998832 'International Tables Volume C Table 6.1.1.4 (pp. 500-502)' 'Henke, Gullikson and Davis, At. Data and Nucl. Data Tables, 1993, 54, 2'
Cl 0.14873 0.16029 11.46040 7.19640 6.25560 1.64550 0.01040 1.16620 18.51940 47.77840 -9.55739974976 'International Tables Volume C Table 6.1.1.4 (pp. 500-502)' 'Henke, Gullikson and Davis, At. Data and Nucl. Data Tables, 1993, 54, 2'
H 0.00000 0.00000 0.49300 0.32291 0.14019 0.04081 10.51090 26.12570 3.14236 57.79970 0.0030380000826 'International Tables Volume C Table 6.1.1.4 (pp. 500-502)' 'Henke, Gullikson and Davis, At. Data and Nucl. Data Tables, 1993, 54, 2'
La -0.10497 2.62773 20.57800 19.59900 11.37270 3.28719 2.94817 0.24448 18.77260 133.12399 2.14678001404 'International Tables Volume C Table 6.1.1.4 (pp. 500-502)' 'Henke, Gullikson and Davis, At. Data and Nucl. Data Tables, 1993, 54, 2'
N 0.00653 0.00323 12.21260 3.13220 2.01250 1.16630 0.00570 9.89330 28.99750 0.58260 -11.5290002823 'International Tables Volume C Table 6.1.1.4 (pp. 500-502)' 'Henke, Gullikson and Davis, At. Data and Nucl. Data Tables, 1993, 54, 2'
S 0.12424 0.12443 6.90530 5.20340 1.43790 1.58630 1.46790 22.21510 0.25360 56.17200 0.866900026798 'International Tables Volume C Table 6.1.1.4 (pp. 500-502)' 'Henke, Gullikson and Davis, At. Data and Nucl. Data Tables, 1993, 54, 2'

loop_
_geom_angle_atom_site_label_1
_geom_angle_atom_site_label_2
_geom_angle_atom_site_label_3
_geom_angle
_geom_angle_site_symmetry_1
_geom_angle_site_symmetry_3
Cl2 La1 Cl1 87.321(15) . .
Cl2 La1 Cl1 77.811(14) 2_675 .
Cl3 La1 Cl1 110.762(16) . .
Cl3 La1 Cl2 140.450(15) . .
Cl3 La1 Cl2 142.588(14) . 2_675
N1 La1 Cl1 75.43(4) . .
N1 La1 Cl2 74.70(4) . .
N1 La1 Cl2 139.33(4) . 2_675
N1 La1 Cl3 76.40(4) . .
N4 La1 Cl1 72.90(4) . .
N4 La1 Cl2 75.95(4) . 2_675
N4 La1 Cl2 146.86(4) . .
N4 La1 Cl3 72.51(4) . .
N4 La1 N1 123.08(5) . .
N3 La1 Cl1 139.49(4) . .
N3 La1 Cl2 70.84(4) . 2_675
N3 La1 Cl2 107.35(4) . .
N3 La1 Cl3 81.91(4) . .
N3 La1 N1 144.35(5) . .
N3 La1 N4 75.06(5) . .
N2 La1 Cl1 152.08(4) . .
N2 La1 Cl2 115.68(4) . 2_675
N2 La1 Cl2 74.39(4) . .
N2 La1 Cl3 74.24(4) . .
N2 La1 N1 79.42(5) . .
N2 La1 N4 132.56(5) . .
N2 La1 N3 67.55(5) . .
C1 S1 C2 89.67(11) . .
C1 N1 La1 125.64(14) . .
C3 N1 La1 124.50(14) . .
C3 N1 C1 109.77(18) . .
C10 N4 La1 130.38(14) . .
C14 N4 La1 112.97(13) . .
C14 N4 C10 116.65(18) . .
C7 N3 La1 124.82(13) . .
C9 N3 La1 124.08(14) . .
C9 N3 C7 110.01(18) . .
C3 C2 S1 109.51(17) . .
C11 C10 N4 123.0(2) . .
C12 C11 C10 119.88(19) . .
C13 C14 N4 123.81(19) . .
N1 C1 S1 115.16(17) . .
C2 C3 N1 115.9(2) . .
C12 C13 C14 119.5(2) . .
C13 C12 C11 117.16(19) . .
C15 C12 C11 122.4(2) . .
C15 C12 C13 120.5(2) . .
C4 N2 La1 127.42(15) . .
C6 N2 La1 122.96(14) . .
C6 N2 C4 109.49(19) . .
C15 C15 C12 111.5(2) 2_766 .

loop_
_geom_bond_atom_site_label_1
_geom_bond_atom_site_label_2
_geom_bond_distance
_geom_bond_site_symmetry_2
La1 Cl1 2.8212(11) .
La1 Cl2 2.8685(9) .
La1 Cl2 2.9263(11) 2_675
La1 Cl3 2.8221(10) .
La1 N1 2.7245(18) .
La1 N4 2.7422(19) .
La1 N3 2.7098(19) .
La1 N2 2.816(2) .
S1 C2 1.719(3) .
S1 C1 1.710(2) .
S3 C8 1.673(2) .
S3 C7 1.707(2) .
N1 C1 1.311(3) .
N1 C3 1.383(3) .
N4 C10 1.350(3) .
N4 C14 1.347(3) .
N3 C7 1.311(3) .
N3 C9 1.380(3) .
C2 C3 1.354(3) .
C10 C11 1.395(3) .
C11 C12 1.389(3) .
C8 C9 1.412(3) .
C14 C13 1.383(3) .
C7 C8A 1.707(2) .
C13 C12 1.398(3) .
C12 C15 1.510(3) .
C9 S3A 1.412(3) .
N2 C4 1.320(3) .
N2 C6 1.376(3) .
C15 C15 1.537(5) 2_766
C4 S2 1.696(3) .
C4 C5A 1.696(3) .
C6 C5 1.486(3) .
C6 S2A 1.486(3) .
S2 C5 1.648(2) .
S2A C5A 1.648(2) .
C8A S3A 1.673(2) .
